data_4341140
loop_
_publ_author_name
'Mancano, Giulia'
'Page, Michael J.'
'Bhadbhade, Mohan'
'Messerle, Barbara A.'

_publ_section_title
;
 Hemilabile and Bimetallic Coordination in Rh and Ir Complexes of NCN
 Pincer Ligands.
;
_journal_issue 19
_journal_name_full 'Inorganic chemistry'
_journal_page_first 10159
_journal_page_last 10170
_journal_paper_doi 10.1021/ic501158x
_journal_volume 53
_journal_year 2014
_chemical_formula_moiety 'C21 H28 N6 Rh, C24 H20 B'
_chemical_formula_sum 'C45 H48 B N6 Rh'
_chemical_formula_weight 786.61
_chemical_name_systematic
; 
 ? 
;
_space_group_IT_number 4
_symmetry_cell_setting monoclinic
_symmetry_space_group_name_Hall 'P 2yb'
_symmetry_space_group_name_H-M 'P 1 21 1'
_atom_sites_solution_hydrogens geom
_atom_sites_solution_primary direct
_atom_sites_solution_secondary difmap
_audit_creation_method SHELXL-97
_cell_angle_alpha 90.00
_cell_angle_beta 97.3910(10)
_cell_angle_gamma 90.00
_cell_formula_units_Z 2
_cell_length_a 11.6656(3)
_cell_length_b 11.3435(3)
_cell_length_c 14.6475(4)
_cell_measurement_reflns_used 9890
_cell_measurement_temperature 180(2)
_cell_measurement_theta_max 30.397
_cell_measurement_theta_min 2.278
_cell_volume 1922.18(9)
_computing_cell_refinement '<i>APEX2 </i>(Bruker, 2007)'
_computing_data_collection '<i>APEX2 </i>(Bruker, 2007)'
_computing_data_reduction '<i>APEX2 </i>(Bruker, 2007)'
_computing_molecular_graphics '<i>SHELXTL-Plus</i> (Sheldrick, 2008)'
_computing_structure_refinement '<i>SHELXL-97</i> (Sheldrick, 2008)'
_computing_structure_solution '<i>SHELXS-97</i> (Sheldrick, 2008)'
_diffrn_ambient_temperature 180(2)
_diffrn_measured_fraction_theta_full 0.997
_diffrn_measured_fraction_theta_max 0.997
_diffrn_measurement_device_type 'Bruker kappa APEXII CCD Diffractometer'
_diffrn_measurement_method '\f scans, and \w scans with \k offsets'
_diffrn_radiation_monochromator graphite
_diffrn_radiation_source 'fine-focus sealed tube'
_diffrn_radiation_type MoK\a
_diffrn_radiation_wavelength 0.71073
_diffrn_reflns_av_R_equivalents 0.0264
_diffrn_reflns_av_sigmaI/netI 0.0347
_diffrn_reflns_limit_h_max 13
_diffrn_reflns_limit_h_min -13
_diffrn_reflns_limit_k_max 13
_diffrn_reflns_limit_k_min -11
_diffrn_reflns_limit_l_max 17
_diffrn_reflns_limit_l_min -17
_diffrn_reflns_number 14078
_diffrn_reflns_theta_full 25.00
_diffrn_reflns_theta_max 25.00
_diffrn_reflns_theta_min 2.99
_exptl_absorpt_coefficient_mu 0.485
_exptl_absorpt_correction_T_max 0.9595
_exptl_absorpt_correction_T_min 0.8463
_exptl_absorpt_correction_type multi-scan
_exptl_absorpt_process_details 'SADABS (Bruker, 2001)'
_exptl_crystal_colour Yellow
_exptl_crystal_density_diffrn 1.359
_exptl_crystal_density_method 'not measured'
_exptl_crystal_description 'Thin plates'
_exptl_crystal_F_000 820
_exptl_crystal_size_max 0.36
_exptl_crystal_size_mid 0.17
_exptl_crystal_size_min 0.09
_refine_diff_density_max 0.328
_refine_diff_density_min -0.225
_refine_diff_density_rms 0.041
_refine_ls_abs_structure_details 'Flack H D (1983), Acta Cryst. A39, 876-881'
_refine_ls_abs_structure_Flack -0.017(16)
_refine_ls_extinction_method none
_refine_ls_goodness_of_fit_ref 1.040
_refine_ls_hydrogen_treatment constr
_refine_ls_matrix_type full
_refine_ls_number_parameters 478
_refine_ls_number_reflns 6146
_refine_ls_number_restraints 1
_refine_ls_restrained_S_all 1.040
_refine_ls_R_factor_all 0.0225
_refine_ls_R_factor_gt 0.0213
_refine_ls_shift/su_max 0.000
_refine_ls_shift/su_mean 0.000
_refine_ls_structure_factor_coef Fsqd
_refine_ls_weighting_details 'calc w=1/[\s^2^(Fo^2^)+(0.0268P)^2^+0.2714P] where P=(Fo^2^+2Fc^2^)/3'
_refine_ls_weighting_scheme calc
_refine_ls_wR_factor_gt 0.0543
_refine_ls_wR_factor_ref 0.0552
_reflns_number_gt 5963
_reflns_number_total 6146
_reflns_threshold_expression >2sigma(I)
_cod_data_source_file ic501158x_si_001.cif
_cod_data_source_block 9
_cod_depositor_comments
;
The following automatic conversions were performed:

'_symmetry_cell_setting' value 'Monoclinic' changed to 'monoclinic'
according to
/home/saulius/struct/COD-crude-data--automatic-downloads/rss-feeds/ACS/lib/dictionaries/cif_core.dic
dictionary named 'cif_core.dic' version 2.4.2 from 2011-04-26.

Automatic conversion script
Id: cif_fix_values 2281 2013-09-26 08:29:07Z andrius 

 Adding full bibliography for 4341139--4341144.cif.
;
_cod_original_sg_symbol_H-M P2(1)
_cod_database_code 4341140

loop_
_symmetry_equiv_pos_as_xyz
'x, y, z'
'-x, y+1/2, -z'

loop_
_atom_site_label
_atom_site_type_symbol
_atom_site_fract_x
_atom_site_fract_y
_atom_site_fract_z
_atom_site_U_iso_or_equiv
_atom_site_adp_type
_atom_site_occupancy
_atom_site_symmetry_multiplicity
_atom_site_calc_flag
_atom_site_refinement_flags
Rh1 Rh 0.153625(12) 0.249047(19) 0.225002(9) 0.02326(5) Uani 1 1 d .
N1 N 0.1238(2) -0.0145(2) 0.26051(15) 0.0295(5) Uani 1 1 d .
C2 C 0.1947(2) 0.0813(2) 0.26684(15) 0.0254(5) Uani 1 1 d .
N3 N 0.30004(18) 0.03650(19) 0.29680(13) 0.0308(5) Uani 1 1 d .
C4 C 0.2945(3) -0.0847(2) 0.30965(17) 0.0380(6) Uani 1 1 d .
H4 H 0.3571 -0.1352 0.3313 0.046 Uiso 1 1 calc R
C5 C 0.1853(3) -0.1165(2) 0.28607(16) 0.0382(6) Uani 1 1 d .
H5 H 0.1550 -0.1942 0.2866 0.046 Uiso 1 1 calc R
N1A N 0.37152(18) 0.1856(2) 0.15269(14) 0.0350(5) Uani 1 1 d .
N2A N 0.26139(18) 0.21868(16) 0.12408(13) 0.0304(5) Uani 1 1 d .
C3A C 0.2466(2) 0.2038(2) 0.03249(16) 0.0355(6) Uani 1 1 d .
H3A H 0.1772 0.2205 -0.0068 0.043 Uiso 1 1 calc R
C4A C 0.3462(3) 0.1608(3) 0.00333(19) 0.0453(7) Uani 1 1 d .
H4A H 0.3582 0.1424 -0.0580 0.054 Uiso 1 1 calc R
C5A C 0.4244(3) 0.1502(3) 0.0812(2) 0.0449(7) Uani 1 1 d .
H5A H 0.5017 0.1228 0.0840 0.054 Uiso 1 1 calc R
C6A C 0.4178(2) 0.2041(2) 0.24948(18) 0.0396(6) Uani 1 1 d .
H6A1 H 0.3761 0.2711 0.2734 0.048 Uiso 1 1 calc R
H6A2 H 0.5001 0.2270 0.2525 0.048 Uiso 1 1 calc R
C7A C 0.4096(2) 0.1002(3) 0.3119(2) 0.0461(7) Uani 1 1 d .
H7A1 H 0.4729 0.0447 0.3036 0.055 Uiso 1 1 calc R
H7A2 H 0.4219 0.1281 0.3764 0.055 Uiso 1 1 calc R
N1B N 0.0727(2) -0.1148(2) 0.08143(14) 0.0402(6) Uani 1 1 d .
N2B N 0.0359(3) -0.2272(2) 0.08440(17) 0.0580(8) Uani 1 1 d .
C3B C 0.1265(4) -0.2888(3) 0.0627(2) 0.0687(12) Uani 1 1 d .
H3B H 0.1269 -0.3723 0.0578 0.082 Uiso 1 1 calc R
C4B C 0.2190(4) -0.2191(3) 0.0481(2) 0.0624(10) Uani 1 1 d .
H4B H 0.2923 -0.2430 0.0328 0.075 Uiso 1 1 calc R
C5B C 0.1805(3) -0.1073(3) 0.0609(2) 0.0497(8) Uani 1 1 d .
H5B H 0.2231 -0.0367 0.0561 0.060 Uiso 1 1 calc R
C6B C 0.0020(3) -0.0195(3) 0.11078(19) 0.0434(7) Uani 1 1 d .
H6B1 H -0.0789 -0.0300 0.0820 0.052 Uiso 1 1 calc R
H6B2 H 0.0302 0.0567 0.0893 0.052 Uiso 1 1 calc R
C7B C 0.0053(2) -0.0159(3) 0.21474(19) 0.0416(7) Uani 1 1 d .
H7B1 H -0.0357 0.0553 0.2324 0.050 Uiso 1 1 calc R
H7B2 H -0.0353 -0.0859 0.2353 0.050 Uiso 1 1 calc R
C1C C 0.1366(2) 0.3111(2) 0.35927(15) 0.0321(6) Uani 1 1 d .
H1C H 0.1867 0.2497 0.3840 0.038 Uiso 1 1 calc R
C2C C 0.0275(2) 0.2774(2) 0.31845(14) 0.0303(7) Uani 1 1 d .
H2C H 0.0103 0.1955 0.3146 0.036 Uiso 1 1 calc R
C3C C -0.0661(2) 0.3634(2) 0.27966(18) 0.0366(6) Uani 1 1 d .
H3C1 H -0.0570 0.4374 0.3157 0.044 Uiso 1 1 calc R
H3C2 H -0.1425 0.3296 0.2874 0.044 Uiso 1 1 calc R
C4C C -0.0639(2) 0.3922(3) 0.17847(18) 0.0405(6) Uani 1 1 d .
H4C1 H -0.1132 0.3348 0.1406 0.049 Uiso 1 1 calc R
H4C2 H -0.0976 0.4715 0.1657 0.049 Uiso 1 1 calc R
C5C C 0.0562(2) 0.3899(2) 0.14935(17) 0.0344(6) Uani 1 1 d .
H5C H 0.0650 0.3494 0.0939 0.041 Uiso 1 1 calc R
C6C C 0.1523(3) 0.4404(2) 0.19525(19) 0.0359(6) Uani 1 1 d .
H6C H 0.2234 0.4307 0.1710 0.043 Uiso 1 1 calc R
C7C C 0.1528(3) 0.5118(3) 0.2836(2) 0.0418(8) Uani 1 1 d .
H7C1 H 0.0754 0.5470 0.2854 0.050 Uiso 1 1 calc R
H7C2 H 0.2095 0.5768 0.2842 0.050 Uiso 1 1 calc R
C8C C 0.1840(3) 0.4341(2) 0.36851(18) 0.0396(6) Uani 1 1 d .
H8C1 H 0.2693 0.4296 0.3819 0.048 Uiso 1 1 calc R
H8C2 H 0.1550 0.4723 0.4218 0.048 Uiso 1 1 calc R
B1 B 0.3600(2) 0.2301(3) 0.66472(16) 0.0269(7) Uani 1 1 d .
C11D C 0.45704(17) 0.2471(3) 0.59157(12) 0.0271(4) Uani 1 1 d .
C12D C 0.5494(2) 0.1702(2) 0.58718(16) 0.0324(6) Uani 1 1 d .
H12D H 0.5586 0.1058 0.6290 0.039 Uiso 1 1 calc R
C13D C 0.6286(2) 0.1831(2) 0.52453(19) 0.0378(6) Uani 1 1 d .
H13D H 0.6902 0.1283 0.5247 0.045 Uiso 1 1 calc R
C14D C 0.6186(2) 0.2743(2) 0.46257(17) 0.0364(7) Uani 1 1 d .
H14D H 0.6731 0.2839 0.4203 0.044 Uiso 1 1 calc R
C15D C 0.5278(3) 0.3517(2) 0.46295(18) 0.0383(6) Uani 1 1 d .
H15D H 0.5189 0.4152 0.4204 0.046 Uiso 1 1 calc R
C16D C 0.4492(2) 0.3367(3) 0.52558(17) 0.0360(6) Uani 1 1 d .
H16D H 0.3864 0.3905 0.5234 0.043 Uiso 1 1 calc R
C21D C 0.4074(2) 0.1316(2) 0.74285(16) 0.0285(5) Uani 1 1 d .
C22D C 0.3479(2) 0.0290(2) 0.75937(16) 0.0333(6) Uani 1 1 d .
H22D H 0.2747 0.0156 0.7243 0.040 Uiso 1 1 calc R
C23D C 0.3898(3) -0.0546(2) 0.82427(18) 0.0404(7) Uani 1 1 d .
H23D H 0.3452 -0.1227 0.8332 0.049 Uiso 1 1 calc R
C24D C 0.4966(3) -0.0390(3) 0.87597(18) 0.0401(7) Uani 1 1 d .
H24D H 0.5262 -0.0961 0.9203 0.048 Uiso 1 1 calc R
C25D C 0.5594(2) 0.0611(2) 0.86190(17) 0.0355(6) Uani 1 1 d .
H25D H 0.6330 0.0731 0.8967 0.043 Uiso 1 1 calc R
C26D C 0.5158(2) 0.1439(2) 0.79744(16) 0.0329(6) Uani 1 1 d .
H26D H 0.5606 0.2122 0.7895 0.039 Uiso 1 1 calc R
C31D C 0.3335(2) 0.3565(2) 0.71444(16) 0.0299(5) Uani 1 1 d .
C32D C 0.3516(3) 0.3745(3) 0.8097(2) 0.0424(7) Uani 1 1 d .
H32D H 0.3851 0.3124 0.8477 0.051 Uiso 1 1 calc R
C33D C 0.3236(3) 0.4779(3) 0.8516(2) 0.0512(8) Uani 1 1 d .
H33D H 0.3349 0.4836 0.9168 0.061 Uiso 1 1 calc R
C34D C 0.2795(3) 0.5723(3) 0.8002(2) 0.0480(7) Uani 1 1 d .
H34D H 0.2636 0.6445 0.8289 0.058 Uiso 1 1 calc R
C35D C 0.2589(3) 0.5600(3) 0.7061(2) 0.0460(7) Uani 1 1 d .
H35D H 0.2280 0.6241 0.6690 0.055 Uiso 1 1 calc R
C36D C 0.2832(3) 0.4545(3) 0.66521(19) 0.0411(7) Uani 1 1 d .
H36D H 0.2650 0.4477 0.6003 0.049 Uiso 1 1 calc R
C41D C 0.2395(2) 0.1809(2) 0.60434(15) 0.0284(5) Uani 1 1 d .
C42D C 0.1289(2) 0.2222(2) 0.61225(17) 0.0394(7) Uani 1 1 d .
H42D H 0.1205 0.2867 0.6523 0.047 Uiso 1 1 calc R
C43D C 0.0296(3) 0.1727(3) 0.5638(2) 0.0482(7) Uani 1 1 d .
H43D H -0.0443 0.2044 0.5704 0.058 Uiso 1 1 calc R
C44D C 0.0387(3) 0.0778(3) 0.50635(18) 0.0472(8) Uani 1 1 d .
H44D H -0.0285 0.0434 0.4733 0.057 Uiso 1 1 calc R
C45D C 0.1461(3) 0.0340(3) 0.49789(16) 0.0402(7) Uani 1 1 d .
H45D H 0.1535 -0.0323 0.4595 0.048 Uiso 1 1 calc R
C46D C 0.2444(2) 0.0857(2) 0.54495(16) 0.0334(6) Uani 1 1 d .
H46D H 0.3179 0.0548 0.5362 0.040 Uiso 1 1 calc R

loop_
_atom_site_aniso_label
_atom_site_aniso_U_11
_atom_site_aniso_U_22
_atom_site_aniso_U_33
_atom_site_aniso_U_23
_atom_site_aniso_U_13
_atom_site_aniso_U_12
Rh1 0.02444(9) 0.02352(9) 0.02206(8) 0.00220(9) 0.00388(5) 0.00440(9)
N1 0.0370(14) 0.0258(12) 0.0259(11) 0.0009(9) 0.0044(10) 0.0018(10)
C2 0.0308(13) 0.0227(12) 0.0229(11) -0.0006(9) 0.0040(9) 0.0032(10)
N3 0.0328(12) 0.0317(12) 0.0263(9) 0.0018(8) -0.0027(8) 0.0055(9)
C4 0.0523(18) 0.0315(15) 0.0288(12) 0.0025(11) -0.0007(12) 0.0171(13)
C5 0.0582(19) 0.0256(14) 0.0286(12) -0.0003(10) -0.0026(12) 0.0005(12)
N1A 0.0265(12) 0.0421(13) 0.0373(11) 0.0036(10) 0.0074(9) 0.0063(10)
N2A 0.0305(11) 0.0300(15) 0.0318(9) 0.0008(8) 0.0078(8) 0.0057(8)
C3A 0.0442(16) 0.0359(15) 0.0269(12) 0.0033(10) 0.0061(11) 0.0068(11)
C4A 0.057(2) 0.0449(18) 0.0383(15) -0.0003(12) 0.0213(14) 0.0100(14)
C5A 0.0366(16) 0.0521(19) 0.0498(17) 0.0017(13) 0.0198(13) 0.0137(13)
C6A 0.0322(14) 0.0472(17) 0.0386(13) 0.0011(11) 0.0012(11) -0.0007(11)
C7A 0.0337(16) 0.0551(19) 0.0464(16) 0.0088(14) -0.0069(12) 0.0003(13)
N1B 0.0550(16) 0.0295(13) 0.0315(11) -0.0015(9) -0.0115(11) -0.0013(11)
N2B 0.0715(19) 0.041(2) 0.0535(14) 0.0035(12) -0.0232(13) -0.0128(13)
C3B 0.110(3) 0.035(2) 0.0513(19) -0.0071(13) -0.027(2) 0.015(2)
C4B 0.088(3) 0.052(3) 0.0448(16) 0.0001(13) 0.0016(17) 0.0231(18)
C5B 0.063(2) 0.0449(19) 0.0406(15) 0.0044(13) 0.0032(14) 0.0046(15)
C6B 0.0403(16) 0.0408(17) 0.0448(15) 0.0010(13) -0.0109(12) 0.0023(13)
C7B 0.0354(16) 0.0432(17) 0.0464(15) -0.0022(13) 0.0053(12) -0.0064(12)
C1C 0.0384(15) 0.0336(14) 0.0235(11) -0.0013(10) 0.0015(10) 0.0101(11)
C2C 0.0354(13) 0.0303(19) 0.0264(10) -0.0005(9) 0.0085(9) 0.0027(10)
C3C 0.0293(14) 0.0398(16) 0.0416(14) -0.0026(11) 0.0087(11) 0.0075(11)
C4C 0.0321(15) 0.0495(17) 0.0378(14) 0.0005(12) -0.0040(11) 0.0135(12)
C5C 0.0415(15) 0.0330(14) 0.0281(12) 0.0060(10) 0.0019(11) 0.0117(12)
C6C 0.0407(16) 0.0259(14) 0.0420(14) 0.0113(12) 0.0087(12) 0.0046(11)
C7C 0.0367(17) 0.0311(17) 0.056(2) -0.0044(14) 0.0018(14) -0.0027(13)
C8C 0.0392(16) 0.0390(16) 0.0386(14) -0.0121(12) -0.0023(12) 0.0049(12)
B1 0.0250(12) 0.028(2) 0.0275(11) -0.0041(12) 0.0010(9) -0.0036(12)
C11D 0.0266(10) 0.0272(10) 0.0264(9) -0.0034(16) -0.0007(7) -0.0059(15)
C12D 0.0419(16) 0.0238(13) 0.0319(12) 0.0012(10) 0.0059(11) -0.0015(11)
C13D 0.0394(16) 0.0330(15) 0.0424(15) -0.0060(12) 0.0103(12) 0.0074(12)
C14D 0.0378(14) 0.039(2) 0.0345(12) -0.0030(11) 0.0117(10) -0.0066(11)
C15D 0.0446(17) 0.0358(16) 0.0354(13) 0.0062(11) 0.0080(12) 0.0006(12)
C16D 0.0340(15) 0.0389(16) 0.0358(13) 0.0061(11) 0.0067(11) 0.0076(12)
C21D 0.0301(14) 0.0290(13) 0.0268(12) -0.0015(10) 0.0053(10) -0.0009(11)
C22D 0.0317(15) 0.0353(16) 0.0317(12) 0.0004(11) -0.0005(10) -0.0048(11)
C23D 0.0484(18) 0.0295(15) 0.0435(15) 0.0052(12) 0.0062(13) -0.0053(12)
C24D 0.0474(17) 0.0379(16) 0.0346(13) 0.0044(11) 0.0034(12) 0.0118(13)
C25D 0.0292(14) 0.0430(17) 0.0335(12) -0.0029(11) 0.0008(10) 0.0073(12)
C26D 0.0299(14) 0.0371(16) 0.0318(13) -0.0011(11) 0.0042(10) -0.0046(11)
C31D 0.0283(14) 0.0303(14) 0.0315(13) -0.0015(10) 0.0057(11) -0.0092(11)
C32D 0.0470(18) 0.0408(17) 0.0377(14) -0.0058(13) -0.0010(12) -0.0014(13)
C33D 0.0507(19) 0.056(2) 0.0455(16) -0.0229(15) -0.0003(14) -0.0040(15)
C34D 0.0355(16) 0.0359(17) 0.073(2) -0.0187(15) 0.0087(14) -0.0051(12)
C35D 0.0427(17) 0.0322(16) 0.0669(19) 0.0059(14) 0.0212(14) 0.0028(12)
C36D 0.0427(17) 0.0405(17) 0.0423(15) 0.0029(12) 0.0141(13) 0.0055(13)
C41D 0.0289(13) 0.0309(14) 0.0244(11) 0.0031(10) -0.0002(9) -0.0040(10)
C42D 0.0324(13) 0.051(2) 0.0354(12) -0.0026(12) 0.0059(10) -0.0024(12)
C43D 0.0285(15) 0.066(2) 0.0500(17) 0.0084(15) 0.0058(12) -0.0082(14)
C44D 0.0434(18) 0.067(2) 0.0287(13) 0.0088(14) -0.0043(12) -0.0255(15)
C45D 0.0524(18) 0.0421(17) 0.0251(12) -0.0017(11) 0.0014(11) -0.0160(13)
C46D 0.0364(15) 0.0344(15) 0.0290(12) 0.0019(11) 0.0024(10) -0.0029(11)

loop_
_atom_type_symbol
_atom_type_description
_atom_type_scat_dispersion_real
_atom_type_scat_dispersion_imag
_atom_type_scat_source
C C 0.0033 0.0016 'International Tables Vol C Tables 4.2.6.8 and 6.1.1.4'
H H 0.0000 0.0000 'International Tables Vol C Tables 4.2.6.8 and 6.1.1.4'
N N 0.0061 0.0033 'International Tables Vol C Tables 4.2.6.8 and 6.1.1.4'
Rh Rh -1.1178 0.9187 'International Tables Vol C Tables 4.2.6.8 and 6.1.1.4'
B B 0.0013 0.0007 'International Tables Vol C Tables 4.2.6.8 and 6.1.1.4'

loop_
_geom_angle_atom_site_label_1
_geom_angle_atom_site_label_2
_geom_angle_atom_site_label_3
_geom_angle
C2 Rh1 N2A 85.37(8)
C2 Rh1 C1C 94.44(9)
N2A Rh1 C1C 147.90(9)
C2 Rh1 C2C 95.82(9)
N2A Rh1 C2C 174.11(8)
C1C Rh1 C2C 37.86(9)
C2 Rh1 C5C 157.65(10)
N2A Rh1 C5C 94.76(9)
C1C Rh1 C5C 97.08(9)
C2C Rh1 C5C 81.94(9)
C2 Rh1 C6C 166.05(10)
N2A Rh1 C6C 90.68(9)
C1C Rh1 C6C 81.84(10)
C2C Rh1 C6C 89.48(10)
C5C Rh1 C6C 36.00(11)
C2 N1 C5 111.0(2)
C2 N1 C7B 124.9(2)
C5 N1 C7B 122.8(2)
N3 C2 N1 104.0(2)
N3 C2 Rh1 128.20(18)
N1 C2 Rh1 127.43(18)
C2 N3 C4 111.1(2)
C2 N3 C7A 127.2(2)
C4 N3 C7A 121.6(2)
C5 C4 N3 107.1(2)
C5 C4 H4 126.5
N3 C4 H4 126.5
C4 C5 N1 106.8(2)
C4 C5 H5 126.6
N1 C5 H5 126.6
C5A N1A N2A 110.8(2)
C5A N1A C6A 130.4(2)
N2A N1A C6A 118.5(2)
C3A N2A N1A 105.6(2)
C3A N2A Rh1 135.83(18)
N1A N2A Rh1 117.44(15)
N2A C3A C4A 110.5(2)
N2A C3A H3A 124.8
C4A C3A H3A 124.8
C5A C4A C3A 105.7(2)
C5A C4A H4A 127.2
C3A C4A H4A 127.2
N1A C5A C4A 107.4(2)
N1A C5A H5A 126.3
C4A C5A H5A 126.3
N1A C6A C7A 115.6(2)
N1A C6A H6A1 108.4
C7A C6A H6A1 108.4
N1A C6A H6A2 108.4
C7A C6A H6A2 108.4
H6A1 C6A H6A2 107.4
N3 C7A C6A 114.8(2)
N3 C7A H7A1 108.6
C6A C7A H7A1 108.6
N3 C7A H7A2 108.6
C6A C7A H7A2 108.6
H7A1 C7A H7A2 107.5
C5B N1B N2B 112.4(3)
C5B N1B C6B 127.2(3)
N2B N1B C6B 119.8(3)
C3B N2B N1B 102.8(3)
N2B C3B C4B 113.3(3)
N2B C3B H3B 123.4
C4B C3B H3B 123.4
C5B C4B C3B 103.6(3)
C5B C4B H4B 128.2
C3B C4B H4B 128.2
N1B C5B C4B 107.9(3)
N1B C5B H5B 126.0
C4B C5B H5B 126.0
N1B C6B C7B 111.9(2)
N1B C6B H6B1 109.2
C7B C6B H6B1 109.2
N1B C6B H6B2 109.2
C7B C6B H6B2 109.2
H6B1 C6B H6B2 107.9
N1 C7B C6B 111.2(2)
N1 C7B H7B1 109.4
C6B C7B H7B1 109.4
N1 C7B H7B2 109.4
C6B C7B H7B2 109.4
H7B1 C7B H7B2 108.0
C2C C1C C8C 127.0(2)
C2C C1C Rh1 72.52(13)
C8C C1C Rh1 108.35(17)
C2C C1C H1C 116.5
C8C C1C H1C 116.5
Rh1 C1C H1C 89.1
C1C C2C C3C 124.0(2)
C1C C2C Rh1 69.62(14)
C3C C2C Rh1 111.97(15)
C1C C2C H2C 118.0
C3C C2C H2C 118.0
Rh1 C2C H2C 88.4
C2C C3C C4C 113.6(2)
C2C C3C H3C1 108.8
C4C C3C H3C1 108.8
C2C C3C H3C2 108.8
C4C C3C H3C2 108.8
H3C1 C3C H3C2 107.7
C5C C4C C3C 113.7(2)
C5C C4C H4C1 108.8
C3C C4C H4C1 108.8
C5C C4C H4C2 108.8
C3C C4C H4C2 108.8
H4C1 C4C H4C2 107.7
C6C C5C C4C 126.0(3)
C6C C5C Rh1 73.38(15)
C4C C5C Rh1 108.06(17)
C6C C5C H5C 117.0
C4C C5C H5C 117.0
Rh1 C5C H5C 88.5
C5C C6C C7C 123.8(3)
C5C C6C Rh1 70.62(15)
C7C C6C Rh1 110.75(19)
C5C C6C H6C 118.1
C7C C6C H6C 118.1
Rh1 C6C H6C 88.6
C6C C7C C8C 111.0(3)
C6C C7C H7C1 109.4
C8C C7C H7C1 109.4
C6C C7C H7C2 109.4
C8C C7C H7C2 109.4
H7C1 C7C H7C2 108.0
C1C C8C C7C 114.6(2)
C1C C8C H8C1 108.6
C7C C8C H8C1 108.6
C1C C8C H8C2 108.6
C7C C8C H8C2 108.6
H8C1 C8C H8C2 107.6
C21D B1 C31D 110.34(18)
C21D B1 C41D 109.2(2)
C31D B1 C41D 109.4(2)
C21D B1 C11D 109.4(2)
C31D B1 C11D 111.3(2)
C41D B1 C11D 107.18(17)
C12D C11D C16D 113.9(2)
C12D C11D B1 123.3(3)
C16D C11D B1 122.7(2)
C13D C12D C11D 123.1(2)
C13D C12D H12D 118.4
C11D C12D H12D 118.4
C14D C13D C12D 120.6(2)
C14D C13D H13D 119.7
C12D C13D H13D 119.7
C13D C14D C15D 118.6(2)
C13D C14D H14D 120.7
C15D C14D H14D 120.7
C14D C15D C16D 119.9(2)
C14D C15D H15D 120.0
C16D C15D H15D 120.0
C15D C16D C11D 123.7(2)
C15D C16D H16D 118.1
C11D C16D H16D 118.1
C22D C21D C26D 114.5(2)
C22D C21D B1 124.0(2)
C26D C21D B1 121.5(2)
C23D C22D C21D 123.4(2)
C23D C22D H22D 118.3
C21D C22D H22D 118.3
C24D C23D C22D 120.1(3)
C24D C23D H23D 120.0
C22D C23D H23D 120.0
C25D C24D C23D 118.7(2)
C25D C24D H24D 120.6
C23D C24D H24D 120.6
C24D C25D C26D 120.4(2)
C24D C25D H25D 119.8
C26D C25D H25D 119.8
C25D C26D C21D 122.9(2)
C25D C26D H26D 118.6
C21D C26D H26D 118.6
C32D C31D C36D 113.2(2)
C32D C31D B1 123.6(2)
C36D C31D B1 123.1(2)
C33D C32D C31D 123.5(3)
C33D C32D H32D 118.2
C31D C32D H32D 118.2
C34D C33D C32D 120.9(3)
C34D C33D H33D 119.6
C32D C33D H33D 119.6
C33D C34D C35D 118.4(3)
C33D C34D H34D 120.8
C35D C34D H34D 120.8
C34D C35D C36D 120.2(3)
C34D C35D H35D 119.9
C36D C35D H35D 119.9
C35D C36D C31D 123.7(3)
C35D C36D H36D 118.1
C31D C36D H36D 118.1
C46D C41D C42D 115.2(2)
C46D C41D B1 119.6(2)
C42D C41D B1 125.1(2)
C41D C42D C43D 122.7(3)
C41D C42D H42D 118.7
C43D C42D H42D 118.7
C44D C43D C42D 120.1(3)
C44D C43D H43D 120.0
C42D C43D H43D 120.0
C45D C44D C43D 118.8(3)
C45D C44D H44D 120.6
C43D C44D H44D 120.6
C44D C45D C46D 120.6(3)
C44D C45D H45D 119.7
C46D C45D H45D 119.7
C45D C46D C41D 122.7(3)
C45D C46D H46D 118.7
C41D C46D H46D 118.7

loop_
_geom_bond_atom_site_label_1
_geom_bond_atom_site_label_2
_geom_bond_distance
Rh1 C2 2.037(2)
Rh1 N2A 2.089(2)
Rh1 C1C 2.122(2)
Rh1 C2C 2.159(2)
Rh1 C5C 2.179(2)
Rh1 C6C 2.213(3)
N1 C2 1.361(3)
N1 C5 1.388(3)
N1 C7B 1.456(4)
C2 N3 1.350(3)
N3 C4 1.390(3)
N3 C7A 1.460(4)
C4 C5 1.326(4)
C4 H4 0.9500
C5 H5 0.9500
N1A C5A 1.343(3)
N1A N2A 1.352(3)
N1A C6A 1.466(3)
N2A C3A 1.341(3)
C3A C4A 1.377(4)
C3A H3A 0.9500
C4A C5A 1.370(4)
C4A H4A 0.9500
C5A H5A 0.9500
C6A C7A 1.502(4)
C6A H6A1 0.9900
C6A H6A2 0.9900
C7A H7A1 0.9900
C7A H7A2 0.9900
N1B C5B 1.333(4)
N1B N2B 1.347(3)
N1B C6B 1.458(4)
N2B C3B 1.340(5)
C3B C4B 1.377(5)
C3B H3B 0.9500
C4B C5B 1.366(4)
C4B H4B 0.9500
C5B H5B 0.9500
C6B C7B 1.519(4)
C6B H6B1 0.9900
C6B H6B2 0.9900
C7B H7B1 0.9900
C7B H7B2 0.9900
C1C C2C 1.389(4)
C1C C8C 1.501(4)
C1C H1C 0.9500
C2C C3C 1.519(3)
C2C H2C 0.9500
C3C C4C 1.521(4)
C3C H3C1 0.9900
C3C H3C2 0.9900
C4C C5C 1.516(4)
C4C H4C1 0.9900
C4C H4C2 0.9900
C5C C6C 1.358(4)
C5C H5C 0.9500
C6C C7C 1.526(4)
C6C H6C 0.9500
C7C C8C 1.530(4)
C7C H7C1 0.9900
C7C H7C2 0.9900
C8C H8C1 0.9900
C8C H8C2 0.9900
B1 C21D 1.643(4)
B1 C31D 1.655(4)
B1 C41D 1.658(3)
B1 C11D 1.667(3)
C11D C12D 1.395(4)
C11D C16D 1.397(4)
C12D C13D 1.391(4)
C12D H12D 0.9500
C13D C14D 1.371(4)
C13D H13D 0.9500
C14D C15D 1.376(4)
C14D H14D 0.9500
C15D C16D 1.389(4)
C15D H15D 0.9500
C16D H16D 0.9500
C21D C22D 1.392(4)
C21D C26D 1.413(4)
C22D C23D 1.387(4)
C22D H22D 0.9500
C23D C24D 1.383(4)
C23D H23D 0.9500
C24D C25D 1.381(4)
C24D H24D 0.9500
C25D C26D 1.382(4)
C25D H25D 0.9500
C26D H26D 0.9500
C31D C32D 1.399(4)
C31D C36D 1.411(4)
C32D C33D 1.382(4)
C32D H32D 0.9500
C33D C34D 1.370(5)
C33D H33D 0.9500
C34D C35D 1.376(4)
C34D H34D 0.9500
C35D C36D 1.383(4)
C35D H35D 0.9500
C36D H36D 0.9500
C41D C46D 1.393(4)
C41D C42D 1.392(4)
C42D C43D 1.396(4)
C42D H42D 0.9500
C43D C44D 1.379(5)
C43D H43D 0.9500
C44D C45D 1.368(4)
C44D H44D 0.9500
C45D C46D 1.390(4)
C45D H45D 0.9500
C46D H46D 0.9500

loop_
_geom_torsion_atom_site_label_1
_geom_torsion_atom_site_label_2
_geom_torsion_atom_site_label_3
_geom_torsion_atom_site_label_4
_geom_torsion
C5 N1 C2 N3 -0.2(3)
C7B N1 C2 N3 -167.7(2)
C5 N1 C2 Rh1 172.88(17)
C7B N1 C2 Rh1 5.4(4)
N2A Rh1 C2 N3 60.3(2)
C1C Rh1 C2 N3 -87.5(2)
C2C Rh1 C2 N3 -125.5(2)
C5C Rh1 C2 N3 151.6(2)
C6C Rh1 C2 N3 -13.6(5)
N2A Rh1 C2 N1 -111.1(2)
C1C Rh1 C2 N1 101.1(2)
C2C Rh1 C2 N1 63.1(2)
C5C Rh1 C2 N1 -19.8(4)
C6C Rh1 C2 N1 175.0(3)
N1 C2 N3 C4 -0.5(3)
Rh1 C2 N3 C4 -173.52(17)
N1 C2 N3 C7A 177.2(2)
Rh1 C2 N3 C7A 4.2(4)
C2 N3 C4 C5 1.1(3)
C7A N3 C4 C5 -176.8(2)
N3 C4 C5 N1 -1.1(3)
C2 N1 C5 C4 0.8(3)
C7B N1 C5 C4 168.7(2)
C5A N1A N2A C3A -0.4(3)
C6A N1A N2A C3A 173.5(2)
C5A N1A N2A Rh1 169.58(18)
C6A N1A N2A Rh1 -16.6(3)
C2 Rh1 N2A C3A 109.9(2)
C1C Rh1 N2A C3A -159.2(2)
C2C Rh1 N2A C3A 8.0(9)
C5C Rh1 N2A C3A -47.7(2)
C6C Rh1 N2A C3A -83.5(2)
C2 Rh1 N2A N1A -56.17(17)
C1C Rh1 N2A N1A 34.8(3)
C2C Rh1 N2A N1A -158.1(7)
C5C Rh1 N2A N1A 146.26(17)
C6C Rh1 N2A N1A 110.44(18)
N1A N2A C3A C4A 0.4(3)
Rh1 N2A C3A C4A -166.72(19)
N2A C3A C4A C5A -0.3(3)
N2A N1A C5A C4A 0.2(3)
C6A N1A C5A C4A -172.7(3)
C3A C4A C5A N1A 0.1(3)
C5A N1A C6A C7A -92.6(4)
N2A N1A C6A C7A 94.9(3)
C2 N3 C7A C6A -30.8(4)
C4 N3 C7A C6A 146.7(3)
N1A C6A C7A N3 -42.4(4)
C5B N1B N2B C3B -1.2(3)
C6B N1B N2B C3B -173.6(2)
N1B N2B C3B C4B 1.2(3)
N2B C3B C4B C5B -0.8(4)
N2B N1B C5B C4B 0.8(3)
C6B N1B C5B C4B 172.5(3)
C3B C4B C5B N1B 0.0(3)
C5B N1B C6B C7B -97.4(3)
N2B N1B C6B C7B 73.7(3)
C2 N1 C7B C6B 76.3(3)
C5 N1 C7B C6B -89.8(3)
N1B C6B C7B N1 52.2(3)
C2 Rh1 C1C C2C -93.77(15)
N2A Rh1 C1C C2C 177.86(14)
C5C Rh1 C1C C2C 67.04(15)
C6C Rh1 C1C C2C 99.75(15)
C2 Rh1 C1C C8C 142.17(18)
N2A Rh1 C1C C8C 53.8(3)
C2C Rh1 C1C C8C -124.1(2)
C5C Rh1 C1C C8C -57.01(19)
C6C Rh1 C1C C8C -24.30(18)
C8C C1C C2C C3C -3.2(4)
Rh1 C1C C2C C3C -103.4(2)
C8C C1C C2C Rh1 100.1(2)
C2 Rh1 C2C C1C 89.75(15)
N2A Rh1 C2C C1C -168.9(7)
C5C Rh1 C2C C1C -112.65(16)
C6C Rh1 C2C C1C -77.32(15)
C2 Rh1 C2C C3C -150.70(18)
N2A Rh1 C2C C3C -49.3(9)
C1C Rh1 C2C C3C 119.6(2)
C5C Rh1 C2C C3C 6.90(18)
C6C Rh1 C2C C3C 42.23(19)
C1C C2C C3C C4C 90.5(3)
Rh1 C2C C3C C4C 10.9(3)
C2C C3C C4C C5C -31.8(3)
C3C C4C C5C C6C -46.3(4)
C3C C4C C5C Rh1 35.9(3)
C2 Rh1 C5C C6C -174.0(2)
N2A Rh1 C5C C6C -84.58(17)
C1C Rh1 C5C C6C 65.53(18)
C2C Rh1 C5C C6C 100.33(17)
C2 Rh1 C5C C4C 62.8(3)
N2A Rh1 C5C C4C 152.22(18)
C1C Rh1 C5C C4C -57.7(2)
C2C Rh1 C5C C4C -22.87(18)
C6C Rh1 C5C C4C -123.2(3)
C4C C5C C6C C7C -2.0(4)
Rh1 C5C C6C C7C -102.5(3)
C4C C5C C6C Rh1 100.5(3)
C2 Rh1 C6C C5C 170.5(4)
N2A Rh1 C6C C5C 97.18(17)
C1C Rh1 C6C C5C -114.15(18)
C2C Rh1 C6C C5C -76.93(17)
C2 Rh1 C6C C7C -69.7(5)
N2A Rh1 C6C C7C -143.0(2)
C1C Rh1 C6C C7C 5.7(2)
C2C Rh1 C6C C7C 42.9(2)
C5C Rh1 C6C C7C 119.8(3)
C5C C6C C7C C8C 94.1(3)
Rh1 C6C C7C C8C 14.1(3)
C2C C1C C8C C7C -40.7(4)
Rh1 C1C C8C C7C 40.9(3)
C6C C7C C8C C1C -36.8(4)
C21D B1 C11D C12D 13.1(3)
C31D B1 C11D C12D 135.2(3)
C41D B1 C11D C12D -105.2(3)
C21D B1 C11D C16D -170.6(2)
C31D B1 C11D C16D -48.4(3)
C41D B1 C11D C16D 71.2(3)
C16D C11D C12D C13D 1.7(4)
B1 C11D C12D C13D 178.4(2)
C11D C12D C13D C14D -0.3(4)
C12D C13D C14D C15D -0.8(4)
C13D C14D C15D C16D 0.3(4)
C14D C15D C16D C11D 1.3(4)
C12D C11D C16D C15D -2.2(4)
B1 C11D C16D C15D -178.9(2)
C31D B1 C21D C22D 114.9(3)
C41D B1 C21D C22D -5.3(3)
C11D B1 C21D C22D -122.4(3)
C31D B1 C21D C26D -67.0(3)
C41D B1 C21D C26D 172.7(2)
C11D B1 C21D C26D 55.7(3)
C26D C21D C22D C23D 0.5(4)
B1 C21D C22D C23D 178.7(3)
C21D C22D C23D C24D -0.7(4)
C22D C23D C24D C25D 0.4(4)
C23D C24D C25D C26D 0.1(4)
C24D C25D C26D C21D -0.4(4)
C22D C21D C26D C25D 0.1(4)
B1 C21D C26D C25D -178.2(2)
C21D B1 C31D C32D 1.0(4)
C41D B1 C31D C32D 121.1(3)
C11D B1 C31D C32D -120.6(3)
C21D B1 C31D C36D -174.8(2)
C41D B1 C31D C36D -54.6(3)
C11D B1 C31D C36D 63.6(3)
C36D C31D C32D C33D -0.2(4)
B1 C31D C32D C33D -176.3(3)
C31D C32D C33D C34D -2.7(5)
C32D C33D C34D C35D 2.9(5)
C33D C34D C35D C36D -0.4(4)
C34D C35D C36D C31D -2.6(5)
C32D C31D C36D C35D 2.8(4)
B1 C31D C36D C35D 178.9(3)
C21D B1 C41D C46D -69.2(3)
C31D B1 C41D C46D 170.0(2)
C11D B1 C41D C46D 49.2(3)
C21D B1 C41D C42D 106.1(3)
C31D B1 C41D C42D -14.8(3)
C11D B1 C41D C42D -135.6(3)
C46D C41D C42D C43D -0.5(4)
B1 C41D C42D C43D -175.9(2)
C41D C42D C43D C44D 1.1(4)
C42D C43D C44D C45D -0.2(4)
C43D C44D C45D C46D -1.2(4)
C44D C45D C46D C41D 1.9(4)
C42D C41D C46D C45D -1.0(4)
B1 C41D C46D C45D 174.7(2)
